data_7225268
loop_
_publ_author_name
'Payne, Abby-Jo'
'Hendsbee, Arthur D.'
'McAfee, Seth M.'
'Paul, Devproshad K.'
'Karan, Kunal'
'Welch, Gregory C.'

_publ_section_exptl_refinement
;
The H atoms were placed in geometrically idealized positions 
with C-H 
distances of 0.93\%A (aromatic),0.97\%A 
(idealized CH~2~) and 0.96\%A
(idealized CH~3~) and were
 constrained to ride on the parent C atom 
with Uiso(H) 
= 1.2Ueq(C) for the aromatic, CH~2~ and C-H protons and 
Uiso(H) 
= 1.5Ueq(C) for the idealized CH~3~ protons. 

Initially, the structure was solved in P1 with an R1 value
 ~=0.33, however the  change of Space Group to P2(1)/c ) was 
suggested by Platon-ADDSYM. The original solution in P1 required
the use of main restraints in order to obtain an acceptable model, however
transitioning to P2(1)/c allowed for removal of the restraints from the model.
In addition, a Twin law was found and appliedto the model with a BASF 
value of 0.24. Application of the twin law and refinement in P2(1)/c 
resulted in an R factor of 0.1443.

Additionally, it should be noted that despite the lower data quality,
neither the connectivity nor the packing arrangement 
of the atoms or molecules are in question.
;
_publ_section_title
;
 Synthesis and structure-property relationships of phthalimide and
 naphthalimide based organic \p-conjugated small molecules.
;
_journal_issue 21
_journal_name_full 'Physical chemistry chemical physics : PCCP'
_journal_page_first 14709
_journal_page_last 14719
_journal_paper_doi 10.1039/c6cp01596d
_journal_volume 18
_journal_year 2016
_chemical_formula_moiety 'C34 H32 N2 O4 S2'
_chemical_formula_sum 'C34 H32 N2 O4 S2'
_chemical_formula_weight 596.73
_space_group_crystal_system monoclinic
_space_group_IT_number 14
_space_group_name_Hall '-P 2ybc'
_space_group_name_H-M_alt 'P 1 21/c 1'
_symmetry_space_group_name_Hall '-P 2ybc'
_symmetry_space_group_name_H-M 'P 1 21/c 1'
_atom_sites_solution_hydrogens mixed
_audit_creation_method SHELXL-2013
_audit_update_record
;
2015-11-06 deposited with the CCDC.
2016-05-17 downloaded from the CCDC.
;
_cell_angle_alpha 90
_cell_angle_beta 94.742(16)
_cell_angle_gamma 90
_cell_formula_units_Z 2
_cell_length_a 5.271(7)
_cell_length_b 9.681(13)
_cell_length_c 28.26(4)
_cell_measurement_reflns_used 1219
_cell_measurement_temperature 125(2)
_cell_measurement_theta_max 20.09
_cell_measurement_theta_min 2.55
_cell_volume 1437(3)
_computing_cell_refinement 'Bruker SAINT'
_computing_data_collection 'Bruker APEX2'
_computing_data_reduction 'Bruker SAINT'
_computing_molecular_graphics 'Bruker SHELXTL'
_computing_publication_material 'LinXTL v.  5.4.5'
_computing_structure_refinement 'SHELXL-97 (Sheldrick, 2008)'
_computing_structure_solution 'SHELXS-97 (Sheldrick, 2008)'
_diffrn_ambient_temperature 125(2)
_diffrn_measured_fraction_theta_full 1.007
_diffrn_measured_fraction_theta_max 0.986
_diffrn_measurement_device_type 'Bruker APEX-II CCD'
_diffrn_measurement_method '\f and \w scans'
_diffrn_radiation_type MoK\a
_diffrn_radiation_wavelength 0.71073
_diffrn_reflns_av_R_equivalents 0.2901
_diffrn_reflns_av_unetI/netI 0.2580
_diffrn_reflns_Laue_measured_fraction_full 1.007
_diffrn_reflns_Laue_measured_fraction_max 0.986
_diffrn_reflns_limit_h_max 6
_diffrn_reflns_limit_h_min -6
_diffrn_reflns_limit_k_max 12
_diffrn_reflns_limit_k_min -12
_diffrn_reflns_limit_l_max 36
_diffrn_reflns_limit_l_min -36
_diffrn_reflns_number 15891
_diffrn_reflns_point_group_measured_fraction_full 1.007
_diffrn_reflns_point_group_measured_fraction_max 0.986
_diffrn_reflns_theta_full 25.242
_diffrn_reflns_theta_max 27.209
_diffrn_reflns_theta_min 2.104
_exptl_absorpt_coefficient_mu 0.229
_exptl_absorpt_correction_T_max 0.7454
_exptl_absorpt_correction_T_min 0.4827
_exptl_absorpt_correction_type multi-scan
_exptl_absorpt_process_details 'Sadabs (Sheldrick, 1996)'
_exptl_crystal_colour Yellow
_exptl_crystal_density_diffrn 1.379
_exptl_crystal_density_method 'not measured'
_exptl_crystal_description needle
_exptl_crystal_F_000 628
_exptl_crystal_size_max 0.266
_exptl_crystal_size_mid 0.197
_exptl_crystal_size_min 0.122
_refine_diff_density_max 0.775
_refine_diff_density_min -0.503
_refine_diff_density_rms 0.126
_refine_ls_extinction_method none
_refine_ls_goodness_of_fit_ref 1.013
_refine_ls_hydrogen_treatment constr
_refine_ls_matrix_type full
_refine_ls_number_parameters 192
_refine_ls_number_reflns 3220
_refine_ls_number_restraints 0
_refine_ls_restrained_S_all 1.013
_refine_ls_R_factor_all 0.2543
_refine_ls_R_factor_gt 0.1412
_refine_ls_shift/su_max 0.000
_refine_ls_shift/su_mean 0.000
_refine_ls_structure_factor_coef Fsqd
_refine_ls_weighting_details 'w=1/[\s^2^(Fo^2^)+(0.1366P)^2^+10.0256P] where P=(Fo^2^+2Fc^2^)/3'
_refine_ls_weighting_scheme calc
_refine_ls_wR_factor_gt 0.3028
_refine_ls_wR_factor_ref 0.3692
_reflns_Friedel_coverage 0.000
_reflns_number_gt 1483
_reflns_number_total 3220
_reflns_threshold_expression 'I > 2\s(I)'
_cod_data_source_file c6cp01596d2.cif
_cod_data_source_block 20150424_art5_0ma
_cod_depositor_comments 'Adding full bibliography for 7225267--7225270.cif.'
_cod_database_code 7225268
_shelx_space_group_comment
;
The symmetry employed for this shelxl refinement is uniquely defined
by the following loop, which should always be used as a source of
symmetry information in preference to the above space-group names.
They are only intended as comments.
;
_shelxl_version_number 2013-4

loop_
_space_group_symop_operation_xyz
'x, y, z'
'-x, y+1/2, -z+1/2'
'-x, -y, -z'
'x, -y-1/2, z-1/2'

loop_
_atom_site_label
_atom_site_type_symbol
_atom_site_fract_x
_atom_site_fract_y
_atom_site_fract_z
_atom_site_U_iso_or_equiv
_atom_site_adp_type
_atom_site_occupancy
_atom_site_site_symmetry_order
_atom_site_calc_flag
_atom_site_refinement_flags_posn
_atom_site_refinement_flags_adp
S1 S -0.1926(6) 1.4125(3) 0.04701(10) 0.0319(8) Uani 1 1 d . .
O1 O 0.6603(16) 0.9020(9) 0.1828(3) 0.043(2) Uani 1 1 d . .
O2 O -0.0721(18) 0.7114(8) 0.1115(3) 0.042(2) Uani 1 1 d . .
N1 N 0.312(2) 0.7746(9) 0.1536(3) 0.034(2) Uani 1 1 d . .
C1 C -0.438(2) 1.4326(9) 0.0036(4) 0.030(3) Uani 1 1 d . .
C2 C -0.494(2) 1.3085(11) -0.0190(4) 0.033(3) Uani 1 1 d . .
H2 H -0.6208 1.2986 -0.0447 0.040 Uiso 1 1 calc R U
C3 C -0.345(2) 1.1995(11) -0.0005(4) 0.031(3) Uani 1 1 d . .
H3 H -0.3680 1.1070 -0.0112 0.037 Uiso 1 1 calc R U
C4 C -0.163(2) 1.2374(10) 0.0347(4) 0.027(3) Uani 1 1 d . .
C5 C 0.013(2) 1.1517(11) 0.0642(4) 0.028(3) Uani 1 1 d . .
C6 C 0.237(2) 1.2077(10) 0.0857(4) 0.029(3) Uani 1 1 d . .
H6 H 0.2775 1.3010 0.0790 0.034 Uiso 1 1 calc R U
C7 C 0.407(3) 1.1322(11) 0.1169(4) 0.038(3) Uani 1 1 d . .
H7 H 0.5607 1.1708 0.1312 0.046 Uiso 1 1 calc R U
C8 C 0.334(2) 0.9953(11) 0.1252(4) 0.031(3) Uani 1 1 d . .
C9 C 0.119(2) 0.9410(10) 0.1038(4) 0.030(3) Uani 1 1 d . .
C10 C -0.048(2) 1.0138(11) 0.0732(4) 0.032(3) Uani 1 1 d . .
H10 H -0.1978 0.9722 0.0587 0.038 Uiso 1 1 calc R U
C11 C 0.466(2) 0.8905(11) 0.1580(4) 0.029(3) Uani 1 1 d . .
C12 C 0.100(3) 0.7921(11) 0.1215(4) 0.036(3) Uani 1 1 d . .
C13 C 0.399(3) 0.5258(11) 0.1504(5) 0.055(4) Uani 1 1 d . .
H13A H 0.5013 0.5492 0.1250 0.066 Uiso 1 1 d R U
H13B H 0.4807 0.4537 0.1695 0.066 Uiso 1 1 d R U
H13C H 0.2033 0.5018 0.1374 0.066 Uiso 1 1 d R U
C14 C 0.364(3) 0.6463(11) 0.1813(4) 0.044(4) Uani 1 1 d . .
H14 H 0.5371 0.6618 0.1978 0.053 Uiso 1 1 calc R U
C15 C 0.195(3) 0.6339(13) 0.2204(5) 0.056(4) Uani 1 1 d . .
H15C H 0.0626 0.6010 0.2105 0.067 Uiso 1 1 d R U
H15D H 0.2979 0.5500 0.2441 0.067 Uiso 1 1 d R U
C16 C 0.185(3) 0.7489(14) 0.2545(4) 0.051(4) Uani 1 1 d . .
H16A H 0.1288 0.8332 0.2369 0.061 Uiso 1 1 calc R U
H16B H 0.3599 0.7662 0.2690 0.061 Uiso 1 1 calc R U
C17 C 0.013(3) 0.7263(15) 0.2938(5) 0.057(4) Uani 1 1 d . .
H17A H -0.1648 0.7367 0.2812 0.086 Uiso 1 1 calc R U
H17B H 0.0521 0.7945 0.3190 0.086 Uiso 1 1 calc R U
H17C H 0.0394 0.6331 0.3068 0.086 Uiso 1 1 calc R U

loop_
_atom_site_aniso_label
_atom_site_aniso_U_11
_atom_site_aniso_U_22
_atom_site_aniso_U_33
_atom_site_aniso_U_23
_atom_site_aniso_U_13
_atom_site_aniso_U_12
S1 0.0440(17) 0.0191(12) 0.0317(15) 0.0015(12) -0.0028(13) 0.0011(14)
O1 0.049(5) 0.042(5) 0.036(5) 0.003(4) -0.006(4) 0.010(5)
O2 0.070(6) 0.024(4) 0.031(5) 0.004(3) 0.001(4) -0.004(4)
N1 0.060(7) 0.024(5) 0.017(5) 0.004(4) -0.008(5) 0.003(5)
C1 0.051(7) 0.012(5) 0.026(6) 0.004(4) -0.003(5) 0.004(5)
C2 0.033(7) 0.031(6) 0.033(6) -0.003(5) -0.003(5) 0.003(5)
C3 0.044(7) 0.020(6) 0.029(6) 0.006(5) 0.003(5) 0.005(5)
C4 0.041(7) 0.015(5) 0.027(6) 0.005(4) 0.005(5) -0.002(5)
C5 0.022(6) 0.030(6) 0.035(6) 0.010(5) 0.013(5) 0.004(5)
C6 0.027(6) 0.019(5) 0.040(7) 0.003(5) 0.008(5) 0.000(5)
C7 0.063(9) 0.026(6) 0.027(6) -0.001(5) 0.006(6) -0.009(6)
C8 0.032(7) 0.029(6) 0.034(6) 0.002(5) 0.005(5) 0.013(5)
C9 0.047(7) 0.024(6) 0.019(6) 0.000(4) 0.003(5) -0.006(5)
C10 0.052(8) 0.020(5) 0.023(6) -0.001(5) 0.002(6) -0.006(5)
C11 0.022(6) 0.030(6) 0.036(7) 0.001(5) 0.001(5) 0.012(5)
C12 0.063(9) 0.023(6) 0.024(6) -0.001(5) 0.003(6) 0.007(6)
C13 0.107(13) 0.015(6) 0.046(8) 0.005(5) 0.017(8) 0.017(7)
C14 0.089(11) 0.016(5) 0.026(6) 0.003(5) -0.009(7) 0.018(7)
C15 0.091(11) 0.031(7) 0.045(8) -0.001(6) -0.001(8) 0.007(8)
C16 0.070(10) 0.046(8) 0.037(7) -0.007(6) 0.004(7) 0.012(7)
C17 0.067(10) 0.057(9) 0.049(9) 0.008(7) 0.011(8) 0.016(8)

loop_
_atom_type_symbol
_atom_type_description
_atom_type_scat_dispersion_real
_atom_type_scat_dispersion_imag
_atom_type_scat_source
C C 0.0033 0.0016 'International Tables Vol C Tables 4.2.6.8 and 6.1.1.4'
H H 0.0000 0.0000 'International Tables Vol C Tables 4.2.6.8 and 6.1.1.4'
N N 0.0061 0.0033 'International Tables Vol C Tables 4.2.6.8 and 6.1.1.4'
O O 0.0106 0.0060 'International Tables Vol C Tables 4.2.6.8 and 6.1.1.4'
S S 0.1246 0.1234 'International Tables Vol C Tables 4.2.6.8 and 6.1.1.4'

loop_
_geom_angle_atom_site_label_1
_geom_angle_atom_site_label_2
_geom_angle_atom_site_label_3
_geom_angle
_geom_angle_site_symmetry_1
_geom_angle_site_symmetry_3
C1 S1 C4 92.4(5) . .
C11 N1 C12 113.2(9) . .
C11 N1 C14 123.3(10) . .
C12 N1 C14 123.5(10) . .
C2 C1 C1 129.4(13) . 3_485
C2 C1 S1 110.5(8) . .
C1 C1 S1 120.0(10) 3_485 .
C1 C2 C3 113.2(10) . .
C1 C2 H2 123.4 . .
C3 C2 H2 123.4 . .
C4 C3 C2 114.1(10) . .
C4 C3 H3 123.0 . .
C2 C3 H3 123.0 . .
C3 C4 C5 129.6(9) . .
C3 C4 S1 109.6(8) . .
C5 C4 S1 120.3(8) . .
C6 C5 C10 119.3(10) . .
C6 C5 C4 120.4(10) . .
C10 C5 C4 120.3(11) . .
C5 C6 C7 122.9(10) . .
C5 C6 H6 118.5 . .
C7 C6 H6 118.5 . .
C8 C7 C6 115.0(11) . .
C8 C7 H7 122.5 . .
C6 C7 H7 122.5 . .
C9 C8 C7 121.8(11) . .
C9 C8 C11 110.1(10) . .
C7 C8 C11 128.1(11) . .
C8 C9 C10 123.5(10) . .
C8 C9 C12 107.2(10) . .
C10 C9 C12 129.3(11) . .
C9 C10 C5 117.4(11) . .
C9 C10 H10 121.3 . .
C5 C10 H10 121.3 . .
O1 C11 N1 126.5(10) . .
O1 C11 C8 128.9(11) . .
N1 C11 C8 104.6(9) . .
O2 C12 N1 128.2(10) . .
O2 C12 C9 126.8(11) . .
N1 C12 C9 104.9(10) . .
C14 C13 H13A 111.0 . .
C14 C13 H13B 108.1 . .
H13A C13 H13B 109.6 . .
C14 C13 H13C 102.1 . .
H13A C13 H13C 112.0 . .
H13B C13 H13C 113.7 . .
C13 C14 N1 112.1(9) . .
C13 C14 C15 119.2(11) . .
N1 C14 C15 111.3(10) . .
C13 C14 H14 104.1 . .
N1 C14 H14 104.1 . .
C15 C14 H14 104.1 . .
C16 C15 C14 118.9(12) . .
C16 C15 H15C 117.0 . .
C14 C15 H15C 109.5 . .
C16 C15 H15D 101.0 . .
C14 C15 H15D 101.9 . .
H15C C15 H15D 106.1 . .
C15 C16 C17 115.3(13) . .
C15 C16 H16A 108.4 . .
C17 C16 H16A 108.4 . .
C15 C16 H16B 108.4 . .
C17 C16 H16B 108.4 . .
H16A C16 H16B 107.5 . .
C16 C17 H17A 109.5 . .
C16 C17 H17B 109.5 . .
H17A C17 H17B 109.5 . .
C16 C17 H17C 109.5 . .
H17A C17 H17C 109.5 . .
H17B C17 H17C 109.5 . .

loop_
_geom_bond_atom_site_label_1
_geom_bond_atom_site_label_2
_geom_bond_distance
_geom_bond_site_symmetry_2
S1 C1 1.718(11) .
S1 C4 1.740(10) .
O1 C11 1.198(13) .
O2 C12 1.211(15) .
N1 C11 1.386(14) .
N1 C12 1.391(16) .
N1 C14 1.481(13) .
C1 C2 1.381(14) .
C1 C1 1.467(19) 3_485
C2 C3 1.389(15) .
C2 H2 0.9500 .
C3 C4 1.374(16) .
C3 H3 0.9500 .
C4 C5 1.455(15) .
C5 C6 1.396(15) .
C5 C10 1.400(15) .
C6 C7 1.408(16) .
C6 H6 0.9500 .
C7 C8 1.406(15) .
C7 H7 0.9500 .
C8 C9 1.346(16) .
C8 C11 1.506(15) .
C9 C10 1.374(16) .
C9 C12 1.532(15) .
C10 H10 0.9500 .
C13 C14 1.477(15) .
C13 H13A 0.9593 .
C13 H13B 0.9634 .
C13 H13C 1.0896 .
C14 C15 1.482(18) .
C14 H14 1.0000 .
C15 C16 1.477(17) .
C15 H15C 0.7969 .
C15 H15D 1.1583 .
C16 C17 1.507(18) .
C16 H16A 0.9900 .
C16 H16B 0.9900 .
C17 H17A 0.9800 .
C17 H17B 0.9800 .
C17 H17C 0.9800 .
